data_4308161
loop_
_publ_author_name
'Jenni Meiners'
'Jost-Steffen Herrmann'
'Peter W. Roesky'

_publ_contact_author
;
      Prof. Dr. Peter Roesky
      Freie Universit\"at Berlin
      Fabeckstr. 34-36
      14195 Berlin
      Bundesrepublik Deutschland
;
_publ_contact_author_email roesky@chemie.fu-berlin.de
_publ_contact_author_fax +49/(0)3083852440
_publ_contact_author_phone +49/(0)3083854004
_publ_section_title
;
Three-Coordinated Aminotroponiminate and Aminotroponate Complexes of Gold(I)
;
_journal_name_full 'Inorganic Chemistry'
_journal_page_first 4599
_journal_page_last 4604
_journal_paper_doi 10.1021/ic0701662
_journal_volume 46
_journal_year 2007
_chemical_formula_sum 'C37 H42 Au N2 P'
_chemical_formula_weight 742.66
_chemical_name_systematic
; 
 ? 
;
_space_group_IT_number 2
_symmetry_cell_setting triclinic
_symmetry_Int_Tables_number 2
_symmetry_space_group_name_Hall '-P 1'
_symmetry_space_group_name_H-M 'P -1'
_atom_sites_solution_hydrogens geom
_atom_sites_solution_primary direct
_atom_sites_solution_secondary difmap
_audit_creation_method SHELXL-97
_cell_angle_alpha 109.540(6)
_cell_angle_beta 110.119(6)
_cell_angle_gamma 101.708(6)
_cell_formula_units_Z 2
_cell_length_a 11.1572(8)
_cell_length_b 13.0802(10)
_cell_length_c 13.3000(10)
_cell_measurement_temperature 200(2)
_cell_volume 1602.9(3)
_computing_cell_refinement 'STOE X-AREA'
_computing_data_collection 'STOE X-AREA'
_computing_data_reduction 'STOE X-RED'
_computing_molecular_graphics 'Diamond 2.1e'
_computing_publication_material 'X-STEP32, Microsoft Word'
_computing_structure_refinement 'SHELXL-97 (Sheldrick, 1997)'
_computing_structure_solution 'SHELXS-97 (Sheldrick, 1990)'
_diffrn_ambient_temperature 200(2)
_diffrn_measured_fraction_theta_full 0.988
_diffrn_measured_fraction_theta_max 0.988
_diffrn_measurement_device_type 'STOE IPDS 2T'
_diffrn_measurement_method 'area detector'
_diffrn_radiation_monochromator graphite
_diffrn_radiation_source 'fine-focus sealed tube'
_diffrn_radiation_type MoK\a
_diffrn_radiation_wavelength 0.71073
_diffrn_reflns_av_R_equivalents 0.0597
_diffrn_reflns_av_sigmaI/netI 0.0738
_diffrn_reflns_limit_h_max 13
_diffrn_reflns_limit_h_min -13
_diffrn_reflns_limit_k_max 15
_diffrn_reflns_limit_k_min -15
_diffrn_reflns_limit_l_max 15
_diffrn_reflns_limit_l_min -15
_diffrn_reflns_number 11137
_diffrn_reflns_theta_full 25.02
_diffrn_reflns_theta_max 25.02
_diffrn_reflns_theta_min 2.69
_exptl_absorpt_coefficient_mu 4.667
_exptl_absorpt_correction_T_max 0.8920
_exptl_absorpt_correction_T_min 0.5513
_exptl_absorpt_correction_type integration
_exptl_absorpt_process_details 'STOE X-RED & X-SHAPE'
_exptl_crystal_colour yellow
_exptl_crystal_density_diffrn 1.539
_exptl_crystal_density_method 'not measured'
_exptl_crystal_description plate
_exptl_crystal_F_000 744
_exptl_crystal_size_max 0.191
_exptl_crystal_size_mid 0.090
_exptl_crystal_size_min 0.029
_refine_diff_density_max 1.053
_refine_diff_density_min -1.002
_refine_diff_density_rms 0.130
_refine_ls_extinction_method none
_refine_ls_goodness_of_fit_ref 1.032
_refine_ls_hydrogen_treatment constr
_refine_ls_matrix_type full
_refine_ls_number_parameters 370
_refine_ls_number_reflns 5600
_refine_ls_number_restraints 0
_refine_ls_restrained_S_all 1.032
_refine_ls_R_factor_all 0.0618
_refine_ls_R_factor_gt 0.0422
_refine_ls_shift/su_max 0.001
_refine_ls_shift/su_mean 0.000
_refine_ls_structure_factor_coef Fsqd
_refine_ls_weighting_details 'calc w=1/[\s^2^(Fo^2^)+(0.0350P)^2^+0.0000P] where P=(Fo^2^+2Fc^2^)/3'
_refine_ls_weighting_scheme calc
_refine_ls_wR_factor_gt 0.0779
_refine_ls_wR_factor_ref 0.0831
_reflns_number_gt 4570
_reflns_number_total 5600
_reflns_threshold_expression >2sigma(I)
_cod_data_source_file ic0701662-file001_2.cif
_cod_data_source_block 2
_cod_original_cell_volume 1602.9(2)
_cod_database_code 4308161

loop_
_symmetry_equiv_pos_as_xyz
'x, y, z'
'-x, -y, -z'

loop_
_atom_site_label
_atom_site_type_symbol
_atom_site_fract_x
_atom_site_fract_y
_atom_site_fract_z
_atom_site_U_iso_or_equiv
_atom_site_adp_type
_atom_site_occupancy
_atom_site_symmetry_multiplicity
_atom_site_calc_flag
_atom_site_refinement_flags
_atom_site_disorder_assembly
_atom_site_disorder_group
C1 C 0.9575(7) 0.5922(5) 0.3060(5) 0.0294(14) Uani 1 1 d . . .
C2 C 1.0059(8) 0.5196(7) 0.2352(7) 0.0450(18) Uani 1 1 d . . .
H2 H 1.0905 0.5161 0.2809 0.054 Uiso 1 1 calc R . .
C3 C 0.9552(9) 0.4536(8) 0.1145(7) 0.057(2) Uani 1 1 d . . .
H3 H 1.0115 0.4141 0.0927 0.069 Uiso 1 1 calc R . .
C4 C 0.8377(10) 0.4345(8) 0.0196(7) 0.056(2) Uani 1 1 d . . .
H4 H 0.8216 0.3844 -0.0581 0.067 Uiso 1 1 calc R . .
C5 C 0.7420(10) 0.4835(8) 0.0304(7) 0.059(2) Uani 1 1 d . . .
H5 H 0.6664 0.4634 -0.0429 0.071 Uiso 1 1 calc R . .
C6 C 0.7383(9) 0.5568(8) 0.1299(7) 0.054(2) Uani 1 1 d . . .
H6 H 0.6613 0.5799 0.1104 0.065 Uiso 1 1 calc R . .
C7 C 0.8210(7) 0.6068(6) 0.2552(6) 0.0303(15) Uani 1 1 d . . .
C8 C 1.1735(8) 0.6655(8) 0.4842(6) 0.049(2) Uani 1 1 d . . .
H8 H 1.2073 0.6357 0.4237 0.058 Uiso 1 1 calc R . .
C9 C 1.2645(8) 0.7914(8) 0.5692(9) 0.063(3) Uani 1 1 d . . .
H9A H 1.2290 0.8229 0.6269 0.075 Uiso 1 1 calc R . .
H9B H 1.2624 0.8379 0.5236 0.075 Uiso 1 1 calc R . .
C10 C 1.4129(8) 0.8024(9) 0.6372(9) 0.067(3) Uani 1 1 d . . .
H10A H 1.4498 0.7737 0.5799 0.080 Uiso 1 1 calc R . .
H10B H 1.4700 0.8852 0.6914 0.080 Uiso 1 1 calc R . .
C11 C 1.4194(8) 0.7347(8) 0.7072(7) 0.048(2) Uani 1 1 d . . .
H11A H 1.3883 0.7667 0.7682 0.058 Uiso 1 1 calc R . .
H11B H 1.5152 0.7410 0.7487 0.058 Uiso 1 1 calc R . .
C12 C 1.3292(9) 0.6073(8) 0.6255(10) 0.076(3) Uani 1 1 d . . .
H12A H 1.3667 0.5731 0.5703 0.091 Uiso 1 1 calc R . .
H12B H 1.3298 0.5640 0.6740 0.091 Uiso 1 1 calc R . .
C13 C 1.1824(8) 0.5947(8) 0.5535(9) 0.067(3) Uani 1 1 d . . .
H13A H 1.1284 0.5118 0.4975 0.081 Uiso 1 1 calc R . .
H13B H 1.1415 0.6193 0.6085 0.081 Uiso 1 1 calc R . .
C14 C 0.6714(7) 0.7050(6) 0.2973(6) 0.0326(15) Uani 1 1 d . . .
H14 H 0.5984 0.6395 0.2205 0.039 Uiso 1 1 calc R . .
C15 C 0.6156(7) 0.7278(7) 0.3884(7) 0.0427(18) Uani 1 1 d . . .
H15A H 0.6879 0.7898 0.4664 0.051 Uiso 1 1 calc R . .
H15B H 0.5874 0.6565 0.3984 0.051 Uiso 1 1 calc R . .
C16 C 0.4924(8) 0.7651(9) 0.3476(8) 0.057(2) Uani 1 1 d . . .
H16A H 0.4179 0.7008 0.2725 0.069 Uiso 1 1 calc R . .
H16B H 0.4584 0.7817 0.4087 0.069 Uiso 1 1 calc R . .
C17 C 0.5312(9) 0.8720(9) 0.3281(10) 0.068(3) Uani 1 1 d . . .
H17A H 0.4495 0.8929 0.2998 0.081 Uiso 1 1 calc R . .
H17B H 0.6006 0.9379 0.4047 0.081 Uiso 1 1 calc R . .
C18 C 0.5872(10) 0.8521(10) 0.2387(10) 0.072(3) Uani 1 1 d . . .
H18A H 0.6179 0.9251 0.2321 0.087 Uiso 1 1 calc R . .
H18B H 0.5145 0.7926 0.1595 0.087 Uiso 1 1 calc R . .
C19 C 0.7069(8) 0.8116(8) 0.2760(8) 0.048(2) Uani 1 1 d . . .
H19A H 0.7383 0.7939 0.2131 0.058 Uiso 1 1 calc R . .
H19B H 0.7836 0.8756 0.3500 0.058 Uiso 1 1 calc R . .
C20 C 0.9059(6) 0.9608(6) 0.7245(5) 0.0282(14) Uani 1 1 d . . .
C21 C 0.8525(8) 1.0073(7) 0.8007(7) 0.0430(18) Uani 1 1 d . . .
H21 H 0.8259 0.9661 0.8409 0.052 Uiso 1 1 calc R . .
C22 C 0.8374(9) 1.1138(7) 0.8190(8) 0.050(2) Uani 1 1 d . . .
H22 H 0.8011 1.1452 0.8722 0.060 Uiso 1 1 calc R . .
C23 C 0.8748(9) 1.1745(7) 0.7606(7) 0.0482(19) Uani 1 1 d . . .
H23 H 0.8666 1.2483 0.7750 0.058 Uiso 1 1 calc R . .
C24 C 0.9246(8) 1.1266(6) 0.6807(7) 0.0412(17) Uani 1 1 d . . .
H24 H 0.9480 1.1666 0.6383 0.049 Uiso 1 1 calc R . .
C25 C 0.9399(7) 1.0205(6) 0.6630(6) 0.0371(16) Uani 1 1 d . . .
H25 H 0.9740 0.9880 0.6083 0.044 Uiso 1 1 calc R . .
C26 C 0.8385(7) 0.7409(6) 0.7436(6) 0.0308(14) Uani 1 1 d . . .
C27 C 0.8623(7) 0.7700(6) 0.8619(6) 0.0377(16) Uani 1 1 d . . .
H27 H 0.9343 0.8394 0.9248 0.045 Uiso 1 1 calc R . .
C28 C 0.7799(8) 0.6967(8) 0.8868(7) 0.046(2) Uani 1 1 d . . .
H28 H 0.7951 0.7161 0.9668 0.056 Uiso 1 1 calc R . .
C29 C 0.6751(8) 0.5950(7) 0.7942(8) 0.049(2) Uani 1 1 d . . .
H29 H 0.6202 0.5444 0.8117 0.059 Uiso 1 1 calc R . .
C30 C 0.6502(8) 0.5669(7) 0.6787(7) 0.049(2) Uani 1 1 d . . .
H30 H 0.5770 0.4982 0.6159 0.059 Uiso 1 1 calc R . .
C31 C 0.7330(7) 0.6396(6) 0.6535(7) 0.0394(17) Uani 1 1 d . . .
H31 H 0.7168 0.6193 0.5731 0.047 Uiso 1 1 calc R . .
C32 C 1.1153(6) 0.8846(6) 0.8326(5) 0.0291(14) Uani 1 1 d . . .
C33 C 1.1904(7) 1.0012(7) 0.9045(6) 0.0431(18) Uani 1 1 d . . .
H33 H 1.1558 1.0579 0.8894 0.052 Uiso 1 1 calc R . .
C34 C 1.3170(8) 1.0351(8) 0.9993(7) 0.053(2) Uani 1 1 d . . .
H34 H 1.3694 1.1155 1.0485 0.064 Uiso 1 1 calc R . .
C35 C 1.3667(8) 0.9548(9) 1.0224(7) 0.054(2) Uani 1 1 d . . .
H35 H 1.4528 0.9795 1.0885 0.065 Uiso 1 1 calc R . .
C36 C 1.2938(8) 0.8381(8) 0.9510(7) 0.051(2) Uani 1 1 d . . .
H36 H 1.3291 0.7821 0.9672 0.061 Uiso 1 1 calc R . .
C37 C 1.1686(8) 0.8031(7) 0.8555(6) 0.0425(17) Uani 1 1 d . . .
H37 H 1.1184 0.7226 0.8050 0.051 Uiso 1 1 calc R . .
N1 N 1.0309(6) 0.6555(5) 0.4218(5) 0.0394(14) Uani 1 1 d . . .
N2 N 0.7913(5) 0.6718(5) 0.3344(5) 0.0312(12) Uani 1 1 d . . .
P1 P 0.94661(16) 0.82963(15) 0.70479(14) 0.0271(4) Uani 1 1 d . . .
Au1 Au 0.93358(3) 0.73674(3) 0.52705(2) 0.02915(9) Uani 1 1 d . . .

loop_
_atom_site_aniso_label
_atom_site_aniso_U_11
_atom_site_aniso_U_22
_atom_site_aniso_U_33
_atom_site_aniso_U_23
_atom_site_aniso_U_13
_atom_site_aniso_U_12
C1 0.035(4) 0.023(3) 0.025(3) 0.009(3) 0.010(3) 0.007(3)
C2 0.048(4) 0.043(5) 0.037(4) 0.013(4) 0.013(4) 0.021(4)
C3 0.064(6) 0.051(5) 0.041(4) 0.002(4) 0.019(4) 0.030(4)
C4 0.075(6) 0.046(5) 0.030(4) 0.007(4) 0.013(4) 0.025(5)
C5 0.075(6) 0.051(5) 0.024(4) 0.006(4) 0.000(4) 0.025(5)
C6 0.063(5) 0.063(6) 0.037(4) 0.021(4) 0.014(4) 0.038(5)
C7 0.031(4) 0.026(3) 0.030(3) 0.014(3) 0.007(3) 0.010(3)
C8 0.044(4) 0.073(6) 0.022(3) 0.011(4) 0.008(3) 0.038(4)
C9 0.035(4) 0.059(6) 0.084(7) 0.047(5) 0.006(4) 0.008(4)
C10 0.030(4) 0.071(7) 0.071(6) 0.028(5) 0.003(4) 0.004(4)
C11 0.039(4) 0.059(5) 0.033(4) 0.016(4) 0.005(3) 0.020(4)
C12 0.041(5) 0.047(6) 0.099(8) 0.037(6) -0.012(5) 0.008(4)
C13 0.040(5) 0.049(5) 0.080(6) 0.037(5) -0.011(4) 0.008(4)
C14 0.027(3) 0.037(4) 0.025(3) 0.014(3) 0.002(3) 0.012(3)
C15 0.037(4) 0.054(5) 0.043(4) 0.027(4) 0.017(3) 0.018(4)
C16 0.036(4) 0.082(7) 0.061(5) 0.036(5) 0.023(4) 0.027(5)
C17 0.043(5) 0.071(7) 0.102(8) 0.044(6) 0.030(5) 0.038(5)
C18 0.059(6) 0.097(8) 0.109(8) 0.083(7) 0.040(6) 0.051(6)
C19 0.046(5) 0.052(5) 0.070(6) 0.040(5) 0.030(4) 0.031(4)
C20 0.022(3) 0.028(3) 0.025(3) 0.012(3) 0.004(3) 0.002(3)
C21 0.050(5) 0.048(5) 0.051(5) 0.032(4) 0.031(4) 0.023(4)
C22 0.067(5) 0.051(5) 0.064(5) 0.034(4) 0.047(5) 0.036(4)
C23 0.061(5) 0.034(4) 0.055(5) 0.024(4) 0.027(4) 0.019(4)
C24 0.046(4) 0.037(4) 0.051(4) 0.030(4) 0.024(4) 0.015(3)
C25 0.041(4) 0.042(4) 0.036(4) 0.020(3) 0.023(3) 0.017(3)
C26 0.033(4) 0.033(4) 0.034(3) 0.021(3) 0.017(3) 0.012(3)
C27 0.035(4) 0.039(4) 0.040(4) 0.019(3) 0.018(3) 0.009(3)
C28 0.049(5) 0.064(6) 0.050(5) 0.041(4) 0.030(4) 0.025(4)
C29 0.045(5) 0.046(5) 0.073(6) 0.039(5) 0.034(4) 0.012(4)
C30 0.037(4) 0.047(5) 0.053(5) 0.025(4) 0.013(4) 0.004(4)
C31 0.036(4) 0.035(4) 0.045(4) 0.022(3) 0.015(3) 0.009(3)
C32 0.022(3) 0.038(4) 0.021(3) 0.014(3) 0.005(3) 0.005(3)
C33 0.037(4) 0.048(5) 0.036(4) 0.017(4) 0.012(3) 0.011(4)
C34 0.030(4) 0.063(6) 0.032(4) 0.007(4) 0.001(3) -0.002(4)
C35 0.029(4) 0.090(7) 0.035(4) 0.029(5) 0.009(3) 0.015(4)
C36 0.042(4) 0.077(6) 0.043(4) 0.037(5) 0.015(4) 0.031(5)
C37 0.043(4) 0.044(4) 0.037(4) 0.019(3) 0.012(3) 0.016(4)
N1 0.041(3) 0.043(4) 0.032(3) 0.014(3) 0.013(3) 0.020(3)
N2 0.028(3) 0.034(3) 0.029(3) 0.015(3) 0.009(2) 0.012(3)
P1 0.0255(8) 0.0284(9) 0.0244(8) 0.0123(7) 0.0085(7) 0.0076(7)
Au1 0.03125(14) 0.02860(14) 0.02378(12) 0.01118(9) 0.00954(9) 0.00892(10)

loop_
_atom_type_symbol
_atom_type_description
_atom_type_scat_dispersion_real
_atom_type_scat_dispersion_imag
_atom_type_scat_source
C C 0.0033 0.0016 'International Tables Vol C Tables 4.2.6.8 and 6.1.1.4'
H H 0.0000 0.0000 'International Tables Vol C Tables 4.2.6.8 and 6.1.1.4'
N N 0.0061 0.0033 'International Tables Vol C Tables 4.2.6.8 and 6.1.1.4'
P P 0.1023 0.0942 'International Tables Vol C Tables 4.2.6.8 and 6.1.1.4'
Au Au -2.0133 8.8022 'International Tables Vol C Tables 4.2.6.8 and 6.1.1.4'

loop_
_geom_angle_atom_site_label_1
_geom_angle_atom_site_label_2
_geom_angle_atom_site_label_3
_geom_angle
_geom_angle_site_symmetry_1
_geom_angle_site_symmetry_3
_geom_angle_publ_flag
N1 C1 C2 122.1(6) . . ?
N1 C1 C7 114.1(6) . . ?
C2 C1 C7 123.7(6) . . ?
C3 C2 C1 133.2(8) . . ?
C4 C3 C2 131.6(8) . . ?
C3 C4 C5 124.1(8) . . ?
C6 C5 C4 130.3(8) . . ?
C5 C6 C7 136.0(8) . . ?
N2 C7 C6 124.2(6) . . ?
N2 C7 C1 114.8(5) . . ?
C6 C7 C1 120.9(6) . . ?
N1 C8 C13 110.7(7) . . ?
N1 C8 C9 110.8(7) . . ?
C13 C8 C9 108.9(6) . . ?
C8 C9 C10 111.3(8) . . ?
C11 C10 C9 110.6(7) . . ?
C10 C11 C12 110.3(7) . . ?
C13 C12 C11 111.1(8) . . ?
C8 C13 C12 112.8(8) . . ?
N2 C14 C19 110.2(6) . . ?
N2 C14 C15 111.8(5) . . ?
C19 C14 C15 109.9(6) . . ?
C14 C15 C16 110.1(6) . . ?
C17 C16 C15 111.0(7) . . ?
C18 C17 C16 111.4(8) . . ?
C17 C18 C19 110.4(7) . . ?
C14 C19 C18 113.1(7) . . ?
C21 C20 C25 119.0(7) . . ?
C21 C20 P1 124.4(5) . . ?
C25 C20 P1 116.5(5) . . ?
C20 C21 C22 120.5(7) . . ?
C23 C22 C21 120.5(7) . . ?
C22 C23 C24 119.5(7) . . ?
C25 C24 C23 119.9(6) . . ?
C24 C25 C20 120.7(7) . . ?
C31 C26 C27 119.2(6) . . ?
C31 C26 P1 118.7(5) . . ?
C27 C26 P1 122.1(5) . . ?
C28 C27 C26 119.7(7) . . ?
C29 C28 C27 119.8(7) . . ?
C30 C29 C28 120.8(7) . . ?
C29 C30 C31 119.5(7) . . ?
C26 C31 C30 121.0(7) . . ?
C33 C32 C37 119.3(6) . . ?
C33 C32 P1 123.3(6) . . ?
C37 C32 P1 117.4(5) . . ?
C32 C33 C34 119.5(8) . . ?
C35 C34 C33 120.8(8) . . ?
C34 C35 C36 120.6(7) . . ?
C35 C36 C37 119.3(8) . . ?
C36 C37 C32 120.6(8) . . ?
C1 N1 C8 121.9(6) . . ?
C1 N1 Au1 119.1(5) . . ?
C8 N1 Au1 118.8(4) . . ?
C7 N2 C14 120.4(5) . . ?
C7 N2 Au1 118.0(4) . . ?
C14 N2 Au1 121.5(4) . . ?
C20 P1 C26 107.5(3) . . ?
C20 P1 C32 102.2(3) . . ?
C26 P1 C32 102.1(3) . . ?
C20 P1 Au1 113.4(2) . . ?
C26 P1 Au1 113.9(2) . . ?
C32 P1 Au1 116.5(2) . . ?
N1 Au1 P1 147.87(16) . . ?
N1 Au1 N2 72.2(2) . . ?
P1 Au1 N2 139.90(15) . . ?

loop_
_geom_bond_atom_site_label_1
_geom_bond_atom_site_label_2
_geom_bond_distance
_geom_bond_site_symmetry_2
_geom_bond_publ_flag
C1 N1 1.316(8) . ?
C1 C2 1.428(10) . ?
C1 C7 1.520(9) . ?
C2 C3 1.376(11) . ?
C3 C4 1.375(12) . ?
C4 C5 1.376(12) . ?
C5 C6 1.370(12) . ?
C6 C7 1.422(10) . ?
C7 N2 1.303(9) . ?
C8 N1 1.473(9) . ?
C8 C13 1.505(12) . ?
C8 C9 1.519(12) . ?
C9 C10 1.538(11) . ?
C10 C11 1.479(12) . ?
C11 C12 1.525(12) . ?
C12 C13 1.527(11) . ?
C14 N2 1.465(8) . ?
C14 C19 1.516(10) . ?
C14 C15 1.516(10) . ?
C15 C16 1.535(11) . ?
C16 C17 1.512(13) . ?
C17 C18 1.498(14) . ?
C18 C19 1.522(11) . ?
C20 C21 1.380(10) . ?
C20 C25 1.394(9) . ?
C20 P1 1.821(7) . ?
C21 C22 1.387(11) . ?
C22 C23 1.382(11) . ?
C23 C24 1.390(11) . ?
C24 C25 1.384(10) . ?
C26 C31 1.382(10) . ?
C26 C27 1.400(9) . ?
C26 P1 1.825(6) . ?
C27 C28 1.393(10) . ?
C28 C29 1.392(12) . ?
C29 C30 1.364(11) . ?
C30 C31 1.393(10) . ?
C32 C33 1.377(10) . ?
C32 C37 1.391(10) . ?
C32 P1 1.838(6) . ?
C33 C34 1.389(10) . ?
C34 C35 1.357(13) . ?
C35 C36 1.375(13) . ?
C36 C37 1.380(10) . ?
N1 Au1 2.188(6) . ?
N2 Au1 2.237(5) . ?
P1 Au1 2.2037(17) . ?

loop_
_geom_torsion_atom_site_label_1
_geom_torsion_atom_site_label_2
_geom_torsion_atom_site_label_3
_geom_torsion_atom_site_label_4
_geom_torsion
_geom_torsion_site_symmetry_1
_geom_torsion_site_symmetry_2
_geom_torsion_site_symmetry_3
_geom_torsion_site_symmetry_4
_geom_torsion_publ_flag
N1 C1 C2 C3 -174.2(9) . . . . ?
C7 C1 C2 C3 3.7(14) . . . . ?
C1 C2 C3 C4 -0.6(18) . . . . ?
C2 C3 C4 C5 0.5(17) . . . . ?
C3 C4 C5 C6 -0.8(17) . . . . ?
C4 C5 C6 C7 -2.7(19) . . . . ?
C5 C6 C7 N2 -176.6(10) . . . . ?
C5 C6 C7 C1 6.7(15) . . . . ?
N1 C1 C7 N2 -5.6(8) . . . . ?
C2 C1 C7 N2 176.5(6) . . . . ?
N1 C1 C7 C6 171.5(7) . . . . ?
C2 C1 C7 C6 -6.5(10) . . . . ?
N1 C8 C9 C10 178.5(7) . . . . ?
C13 C8 C9 C10 56.5(10) . . . . ?
C8 C9 C10 C11 -59.6(11) . . . . ?
C9 C10 C11 C12 57.8(11) . . . . ?
C10 C11 C12 C13 -55.4(12) . . . . ?
N1 C8 C13 C12 -176.9(8) . . . . ?
C9 C8 C13 C12 -54.7(11) . . . . ?
C11 C12 C13 C8 54.7(13) . . . . ?
N2 C14 C15 C16 178.7(6) . . . . ?
C19 C14 C15 C16 55.9(8) . . . . ?
C14 C15 C16 C17 -57.7(10) . . . . ?
C15 C16 C17 C18 57.5(10) . . . . ?
C16 C17 C18 C19 -55.1(11) . . . . ?
N2 C14 C19 C18 -179.2(7) . . . . ?
C15 C14 C19 C18 -55.5(9) . . . . ?
C17 C18 C19 C14 54.9(12) . . . . ?
C25 C20 C21 C22 -2.3(11) . . . . ?
P1 C20 C21 C22 173.5(6) . . . . ?
C20 C21 C22 C23 0.4(13) . . . . ?
C21 C22 C23 C24 1.7(13) . . . . ?
C22 C23 C24 C25 -1.9(12) . . . . ?
C23 C24 C25 C20 0.0(11) . . . . ?
C21 C20 C25 C24 2.0(10) . . . . ?
P1 C20 C25 C24 -174.0(6) . . . . ?
C31 C26 C27 C28 0.1(11) . . . . ?
P1 C26 C27 C28 -177.5(6) . . . . ?
C26 C27 C28 C29 0.3(11) . . . . ?
C27 C28 C29 C30 -1.2(12) . . . . ?
C28 C29 C30 C31 1.6(12) . . . . ?
C27 C26 C31 C30 0.3(11) . . . . ?
P1 C26 C31 C30 178.0(6) . . . . ?
C29 C30 C31 C26 -1.2(12) . . . . ?
C37 C32 C33 C34 -0.8(10) . . . . ?
P1 C32 C33 C34 180.0(6) . . . . ?
C32 C33 C34 C35 -0.6(12) . . . . ?
C33 C34 C35 C36 1.2(12) . . . . ?
C34 C35 C36 C37 -0.3(12) . . . . ?
C35 C36 C37 C32 -1.1(12) . . . . ?
C33 C32 C37 C36 1.7(11) . . . . ?
P1 C32 C37 C36 -179.0(6) . . . . ?
C2 C1 N1 C8 6.7(10) . . . . ?
C7 C1 N1 C8 -171.4(6) . . . . ?
C2 C1 N1 Au1 -168.2(5) . . . . ?
C7 C1 N1 Au1 13.8(7) . . . . ?
C13 C8 N1 C1 -105.2(8) . . . . ?
C9 C8 N1 C1 133.9(7) . . . . ?
C13 C8 N1 Au1 69.7(8) . . . . ?
C9 C8 N1 Au1 -51.3(8) . . . . ?
C6 C7 N2 C14 -4.6(10) . . . . ?
C1 C7 N2 C14 172.4(5) . . . . ?
C6 C7 N2 Au1 178.2(6) . . . . ?
C1 C7 N2 Au1 -4.9(7) . . . . ?
C19 C14 N2 C7 -84.6(8) . . . . ?
C15 C14 N2 C7 152.9(6) . . . . ?
C19 C14 N2 Au1 92.6(6) . . . . ?
C15 C14 N2 Au1 -30.0(7) . . . . ?
C21 C20 P1 C26 25.4(7) . . . . ?
C25 C20 P1 C26 -158.7(5) . . . . ?
C21 C20 P1 C32 -81.6(6) . . . . ?
C25 C20 P1 C32 94.2(5) . . . . ?
C21 C20 P1 Au1 152.3(5) . . . . ?
C25 C20 P1 Au1 -31.9(6) . . . . ?
C31 C26 P1 C20 108.8(6) . . . . ?
C27 C26 P1 C20 -73.6(6) . . . . ?
C31 C26 P1 C32 -144.1(6) . . . . ?
C27 C26 P1 C32 33.5(7) . . . . ?
C31 C26 P1 Au1 -17.7(6) . . . . ?
C27 C26 P1 Au1 159.8(5) . . . . ?
C33 C32 P1 C20 -10.3(6) . . . . ?
C37 C32 P1 C20 170.5(5) . . . . ?
C33 C32 P1 C26 -121.4(6) . . . . ?
C37 C32 P1 C26 59.3(6) . . . . ?
C33 C32 P1 Au1 113.8(6) . . . . ?
C37 C32 P1 Au1 -65.4(6) . . . . ?
C1 N1 Au1 P1 168.9(4) . . . . ?
C8 N1 Au1 P1 -6.1(8) . . . . ?
C1 N1 Au1 N2 -12.3(5) . . . . ?
C8 N1 Au1 N2 172.7(6) . . . . ?
C20 P1 Au1 N1 129.6(4) . . . . ?
C26 P1 Au1 N1 -107.0(4) . . . . ?
C32 P1 Au1 N1 11.4(4) . . . . ?
C20 P1 Au1 N2 -48.7(3) . . . . ?
C26 P1 Au1 N2 74.7(3) . . . . ?
C32 P1 Au1 N2 -166.8(3) . . . . ?
C7 N2 Au1 N1 8.8(5) . . . . ?
C14 N2 Au1 N1 -168.4(5) . . . . ?
C7 N2 Au1 P1 -172.1(4) . . . . ?
C14 N2 Au1 P1 10.6(6) . . . . ?
